data_4514430
loop_
_publ_author_name
'Wang, Tingwei'
'Zhang, Qi'
'Deng, Hu'
'Shang, Liping'
'Chen, Dong'
'Li, Yan'
'Zhu, Shunguan'
'Li, Hongzhen'

_publ_section_title
;
 Evolution of Oxidizing Inorganic Metal Salts: Ultrafast Laser Initiation
 Materials Based on Energetic Cationic Coordination Polymers.
;
_journal_name_full 'ACS applied materials &amp; interfaces'
_journal_paper_doi 10.1021/acsami.9b14353
_journal_year 2019
_chemical_formula_sum 'C3 H6 Ag Cl N6 O5'
_chemical_formula_weight 349.46
_space_group_crystal_system monoclinic
_space_group_IT_number 14
_space_group_name_Hall '-P 2yn'
_space_group_name_H-M_alt 'P 1 21/n 1'
_symmetry_space_group_name_Hall '-P 2yn'
_symmetry_space_group_name_H-M 'P 1 21/n 1'
_atom_sites_solution_hydrogens geom
_audit_creation_method SHELXL-2014/7
_cell_angle_alpha 90
_cell_angle_beta 104.207(4)
_cell_angle_gamma 90
_cell_formula_units_Z 4
_cell_length_a 8.5393(4)
_cell_length_b 8.0347(5)
_cell_length_c 13.7715(5)
_cell_measurement_reflns_used 2052
_cell_measurement_temperature 293(2)
_cell_measurement_theta_max 28.857
_cell_measurement_theta_min 3.496
_cell_volume 915.97(8)
_computing_structure_refinement 'SHELXL-2014/7 (Sheldrick, 2014)'
_diffrn_ambient_temperature 293(2)
_diffrn_measured_fraction_theta_full 0.996
_diffrn_measured_fraction_theta_max 0.860
_diffrn_measurement_device_type CCD
_diffrn_radiation_type MoK\a
_diffrn_radiation_wavelength 0.71073
_diffrn_reflns_av_R_equivalents 0.0371
_diffrn_reflns_av_unetI/netI 0.0565
_diffrn_reflns_Laue_measured_fraction_full 0.996
_diffrn_reflns_Laue_measured_fraction_max 0.860
_diffrn_reflns_limit_h_max 11
_diffrn_reflns_limit_h_min -11
_diffrn_reflns_limit_k_max 7
_diffrn_reflns_limit_k_min -10
_diffrn_reflns_limit_l_max 17
_diffrn_reflns_limit_l_min -13
_diffrn_reflns_number 4741
_diffrn_reflns_point_group_measured_fraction_full 0.996
_diffrn_reflns_point_group_measured_fraction_max 0.860
_diffrn_reflns_theta_full 25.242
_diffrn_reflns_theta_max 29.519
_diffrn_reflns_theta_min 3.534
_exptl_absorpt_coefficient_mu 2.514
_exptl_absorpt_correction_type multi-scan
_exptl_absorpt_process_details sadabs
_exptl_crystal_colour colorless
_exptl_crystal_density_diffrn 2.534
_exptl_crystal_description Block
_exptl_crystal_F_000 680
_exptl_crystal_size_max 0.120
_exptl_crystal_size_mid 0.100
_exptl_crystal_size_min 0.080
_exptl_transmission_factor_max 0.864
_exptl_transmission_factor_min 0.864
_refine_diff_density_max 0.688
_refine_diff_density_min -0.709
_refine_diff_density_rms 0.128
_refine_ls_extinction_method none
_refine_ls_goodness_of_fit_ref 1.040
_refine_ls_hydrogen_treatment constr
_refine_ls_matrix_type full
_refine_ls_number_parameters 145
_refine_ls_number_reflns 2194
_refine_ls_number_restraints 0
_refine_ls_restrained_S_all 1.040
_refine_ls_R_factor_all 0.0621
_refine_ls_R_factor_gt 0.0416
_refine_ls_shift/su_max 0.001
_refine_ls_shift/su_mean 0.000
_refine_ls_structure_factor_coef Fsqd
_refine_ls_weighting_details 'w=1/[\s^2^(Fo^2^)+(0.0378P)^2^] where P=(Fo^2^+2Fc^2^)/3'
_refine_ls_weighting_scheme calc
_refine_ls_wR_factor_gt 0.0840
_refine_ls_wR_factor_ref 0.0966
_reflns_Friedel_coverage 0.000
_reflns_number_gt 1657
_reflns_number_total 2194
_reflns_threshold_expression 'I > 2\s(I)'
_cod_data_source_file am9b14353_si_001.cif
_cod_data_source_block 2018-12-21-ZQ-20181218-6-1a-m1
_cod_database_code 4514430
_shelx_shelxl_version_number 2014/7
_shelx_space_group_comment
;
The symmetry employed for this shelxl refinement is uniquely defined
by the following loop, which should always be used as a source of
symmetry information in preference to the above space-group names.
They are only intended as comments.
;
_shelx_estimated_absorpt_t_min 0.752
_shelx_estimated_absorpt_t_max 0.824

loop_
_space_group_symop_operation_xyz
'x, y, z'
'-x+1/2, y+1/2, -z+1/2'
'-x, -y, -z'
'x-1/2, -y-1/2, z-1/2'

loop_
_atom_site_label
_atom_site_type_symbol
_atom_site_fract_x
_atom_site_fract_y
_atom_site_fract_z
_atom_site_U_iso_or_equiv
_atom_site_adp_type
_atom_site_occupancy
_atom_site_site_symmetry_order
_atom_site_calc_flag
_atom_site_refinement_flags_posn
_atom_site_refinement_flags_adp
Ag1 Ag 0.53116(4) 0.70059(5) 0.19140(2) 0.04176(17) Uani 1 1 d . .
C1 C 1.0177(5) 0.2314(6) 0.5458(3) 0.0306(10) Uani 1 1 d . .
C2 C 0.8202(4) 0.3747(6) 0.4667(3) 0.0276(9) Uani 1 1 d . .
C3 C 0.7016(4) 0.4511(6) 0.3802(3) 0.0301(10) Uani 1 1 d . .
Cl1 Cl 0.40048(11) 0.12335(14) 0.36836(7) 0.0307(3) Uani 1 1 d . .
N1 N 1.1483(4) 0.1314(6) 0.5731(3) 0.0437(10) Uani 1 1 d . .
H1A H 1.1909 0.1126 0.6355 0.052 Uiso 1 1 calc R U
H1B H 1.1889 0.0865 0.5281 0.052 Uiso 1 1 calc R U
N2 N 0.9460(4) 0.3066(5) 0.6096(3) 0.0372(10) Uani 1 1 d . .
H2 H 0.9770 0.2986 0.6738 0.045 Uiso 1 1 calc R U
N3 N 0.8167(4) 0.3982(5) 0.5594(2) 0.0383(9) Uani 1 1 d . .
N4 N 0.5982(4) 0.5560(5) 0.4071(2) 0.0333(8) Uani 1 1 d . .
H4 H 0.6049 0.5731 0.4696 0.040 Uiso 1 1 calc R U
N5 N 0.4786(4) 0.6389(5) 0.3345(3) 0.0367(9) Uani 1 1 d . .
H5A H 0.4549 0.7332 0.3617 0.044 Uiso 1 1 calc R U
H5B H 0.3900 0.5761 0.3218 0.044 Uiso 1 1 calc R U
N6 N 0.5585(4) 0.7730(5) 0.0477(2) 0.0282(8) Uani 1 1 d . .
O1 O 0.6994(3) 0.4161(5) 0.2930(2) 0.0439(9) Uani 1 1 d . .
O2 O 0.4708(5) 0.1969(5) 0.4620(3) 0.0639(11) Uani 1 1 d . .
O3 O 0.5188(4) 0.0333(6) 0.3333(3) 0.0778(13) Uani 1 1 d . .
O4 O 0.2751(4) 0.0138(5) 0.3793(3) 0.0645(11) Uani 1 1 d . .
O5 O 0.3355(4) 0.2513(5) 0.2971(3) 0.0521(9) Uani 1 1 d . .

loop_
_atom_site_aniso_label
_atom_site_aniso_U_11
_atom_site_aniso_U_22
_atom_site_aniso_U_33
_atom_site_aniso_U_23
_atom_site_aniso_U_13
_atom_site_aniso_U_12
Ag1 0.0457(2) 0.0579(3) 0.0231(2) 0.00704(15) 0.01123(16) -0.00514(17)
C1 0.035(2) 0.032(3) 0.023(2) 0.0035(18) 0.0025(17) -0.011(2)
C2 0.0321(19) 0.032(3) 0.021(2) -0.0046(17) 0.0099(16) -0.0099(18)
C3 0.0312(19) 0.035(3) 0.025(2) -0.0011(18) 0.0085(17) -0.0081(19)
Cl1 0.0348(5) 0.0352(7) 0.0218(5) -0.0009(4) 0.0061(4) 0.0010(5)
N1 0.044(2) 0.057(3) 0.028(2) 0.0051(19) 0.0061(16) 0.006(2)
N2 0.044(2) 0.055(3) 0.0128(16) 0.0017(16) 0.0076(15) -0.0009(19)
N3 0.0412(19) 0.054(3) 0.0213(18) -0.0005(18) 0.0111(15) 0.0003(19)
N4 0.0424(18) 0.037(2) 0.0209(17) -0.0021(16) 0.0082(15) 0.0041(17)
N5 0.0358(19) 0.044(3) 0.032(2) 0.0080(18) 0.0104(16) 0.0070(17)
N6 0.0321(17) 0.032(2) 0.0206(17) -0.0006(15) 0.0074(14) 0.0029(16)
O1 0.0474(16) 0.068(3) 0.0184(15) -0.0026(15) 0.0114(13) 0.0118(17)
O2 0.103(3) 0.052(3) 0.0281(19) -0.0145(16) -0.0008(19) -0.011(2)
O3 0.084(2) 0.082(4) 0.083(3) 0.000(3) 0.049(2) 0.030(2)
O4 0.0496(18) 0.056(3) 0.079(3) 0.019(2) -0.0013(18) -0.0192(19)
O5 0.056(2) 0.053(2) 0.043(2) 0.0169(18) 0.0040(17) 0.0063(18)

loop_
_atom_type_symbol
_atom_type_description
_atom_type_scat_dispersion_real
_atom_type_scat_dispersion_imag
_atom_type_scat_source
C C 0.0033 0.0016 'International Tables Vol C Tables 4.2.6.8 and 6.1.1.4'
H H 0.0000 0.0000 'International Tables Vol C Tables 4.2.6.8 and 6.1.1.4'
N N 0.0061 0.0033 'International Tables Vol C Tables 4.2.6.8 and 6.1.1.4'
O O 0.0106 0.0060 'International Tables Vol C Tables 4.2.6.8 and 6.1.1.4'
Cl Cl 0.1484 0.1585 'International Tables Vol C Tables 4.2.6.8 and 6.1.1.4'
Ag Ag -0.8971 1.1015 'International Tables Vol C Tables 4.2.6.8 and 6.1.1.4'

loop_
_geom_angle_atom_site_label_1
_geom_angle_atom_site_label_2
_geom_angle_atom_site_label_3
_geom_angle
_geom_angle_site_symmetry_1
_geom_angle_site_symmetry_3
N6 Ag1 N5 174.04(11) . .
N2 C1 N6 109.2(4) . 2_645
N2 C1 N1 124.6(4) . .
N6 C1 N1 126.2(4) 2_645 .
N3 C2 N6 115.4(4) . 2_645
N3 C2 C3 123.4(4) . .
N6 C2 C3 121.2(3) 2_645 .
O1 C3 N4 124.3(4) . .
O1 C3 C2 122.0(4) . .
N4 C3 C2 113.7(3) . .
O2 Cl1 O3 110.2(3) . .
O2 Cl1 O4 109.0(2) . .
O3 Cl1 O4 109.7(3) . .
O2 Cl1 O5 109.3(2) . .
O3 Cl1 O5 108.7(2) . .
O4 Cl1 O5 109.9(2) . .
C1 N2 N3 110.8(3) . .
C2 N3 N2 102.1(3) . .
C3 N4 N5 120.9(3) . .
N4 N5 Ag1 118.3(2) . .
C1 N6 C2 102.5(3) 2_655 2_655
C1 N6 Ag1 133.6(3) 2_655 .
C2 N6 Ag1 123.7(2) 2_655 .

loop_
_geom_bond_atom_site_label_1
_geom_bond_atom_site_label_2
_geom_bond_distance
_geom_bond_site_symmetry_2
Ag1 N6 2.130(3) .
Ag1 N5 2.183(3) .
C1 N2 1.333(6) .
C1 N6 1.335(5) 2_645
C1 N1 1.351(6) .
C2 N3 1.299(5) .
C2 N6 1.371(5) 2_645
C2 C3 1.493(6) .
C3 O1 1.229(5) .
C3 N4 1.337(5) .
Cl1 O2 1.411(3) .
Cl1 O3 1.420(4) .
Cl1 O4 1.422(3) .
Cl1 O5 1.435(3) .
N2 N3 1.365(5) .
N4 N5 1.409(5) .
N6 C1 1.335(5) 2_655
N6 C2 1.371(5) 2_655

loop_
_geom_torsion_atom_site_label_1
_geom_torsion_atom_site_label_2
_geom_torsion_atom_site_label_3
_geom_torsion_atom_site_label_4
_geom_torsion
_geom_torsion_site_symmetry_1
N3 C2 C3 O1 -173.9(4) .
N6 C2 C3 O1 5.9(6) 2_645
N3 C2 C3 N4 4.6(6) .
N6 C2 C3 N4 -175.5(4) 2_645
N6 C1 N2 N3 1.4(5) 2_645
N1 C1 N2 N3 -179.6(4) .
N6 C2 N3 N2 0.6(5) 2_645
C3 C2 N3 N2 -179.6(4) .
C1 N2 N3 C2 -1.2(5) .
O1 C3 N4 N5 -1.6(6) .
C2 C3 N4 N5 179.9(3) .
C3 N4 N5 Ag1 -31.0(5) .
